data_4027885
loop_
_publ_author_name
'Ai-Bao Xia'
'Chao Wu'
'Dan-Qian Xu'
'Yi-Feng Wang'
'Xiao-Hua Du'
'Zhao-Bo Li'
'Zhen-Yuan Xu'

_publ_section_title
;
 Prolinethiol Ether Catalysis in an Asymmetric Michael Reaction:
 Solvent-Free Synthesis of Functionalized Monohaloalkenes
;
_journal_name_full 'Journal of Organic Chemistry'
_journal_page_first 1254
_journal_page_last 1259
_journal_paper_doi 10.1021/jo302288z
_journal_volume 78
_journal_year 2013
_chemical_absolute_configuration S,S
_chemical_formula_moiety 'C16 H18 Br N O3'
_chemical_formula_sum 'C16 H18 Br N O3'
_chemical_formula_weight 352.22
_chemical_name_systematic
;
 ?
;
_space_group_IT_number 19
_symmetry_cell_setting orthorhombic
_symmetry_space_group_name_Hall 'P 2ac 2ab'
_symmetry_space_group_name_H-M 'P 21 21 21'
_atom_sites_solution_hydrogens geom
_atom_sites_solution_primary direct
_atom_sites_solution_secondary difmap
_audit_creation_method SHELXL-97
_cell_angle_alpha 90.00
_cell_angle_beta 90.00
_cell_angle_gamma 90.00
_cell_formula_units_Z 4
_cell_length_a 8.0091(3)
_cell_length_b 12.2395(6)
_cell_length_c 16.3039(7)
_cell_measurement_reflns_used 10471
_cell_measurement_temperature 296(1)
_cell_measurement_theta_max 27.4
_cell_measurement_theta_min 3.0
_cell_volume 1598.23(12)
_computing_cell_refinement 'PROCESS-AUTO  (Rigaku,2006)'
_computing_data_collection 'PROCESS-AUTO  (Rigaku,2006)'
_computing_data_reduction 'CrystalStructure (Rigaku,2007)'
_computing_molecular_graphics 'Ortep3 for windows (Farrugia,1997)'
_computing_publication_material 'WinGX (Farrugia, 1999)'
_computing_structure_refinement 'SHELXL-97 (Sheldrick, 2008)'
_computing_structure_solution 'SHELXS-97 (Sheldrick, 2008)'
_diffrn_ambient_temperature 296(1)
_diffrn_detector_area_resol_mean 10.00
_diffrn_measured_fraction_theta_full 0.999
_diffrn_measured_fraction_theta_max 0.999
_diffrn_measurement_device_type 'Rigaku RAXIS-RAPID/ZJUG'
_diffrn_measurement_method \w
_diffrn_radiation_monochromator graphite
_diffrn_radiation_source 'rolling anode'
_diffrn_radiation_type MoK\a
_diffrn_radiation_wavelength 0.71073
_diffrn_reflns_av_R_equivalents 0.0512
_diffrn_reflns_av_sigmaI/netI 0.0521
_diffrn_reflns_limit_h_max 10
_diffrn_reflns_limit_h_min -10
_diffrn_reflns_limit_k_max 15
_diffrn_reflns_limit_k_min -15
_diffrn_reflns_limit_l_max 21
_diffrn_reflns_limit_l_min -20
_diffrn_reflns_number 15575
_diffrn_reflns_theta_full 27.39
_diffrn_reflns_theta_max 27.39
_diffrn_reflns_theta_min 3.00
_exptl_absorpt_coefficient_mu 2.581
_exptl_absorpt_correction_T_max 0.5247
_exptl_absorpt_correction_T_min 0.4280
_exptl_absorpt_correction_type multi-scan
_exptl_absorpt_process_details 'Higashi, T. (1995)'
_exptl_crystal_colour colorless
_exptl_crystal_density_diffrn 1.464
_exptl_crystal_description chunk
_exptl_crystal_F_000 720
_exptl_crystal_size_max 0.33
_exptl_crystal_size_mid 0.29
_exptl_crystal_size_min 0.25
_refine_diff_density_max 0.824
_refine_diff_density_min -1.054
_refine_diff_density_rms 0.102
_refine_ls_abs_structure_details 'Flack H D (1983), Acta Cryst. A39, 876-881, Friedel pairs 1548'
_refine_ls_abs_structure_Flack -0.018(17)
_refine_ls_extinction_coef 0.0310(13)
_refine_ls_extinction_expression Fc^*^=kFc[1+0.001xFc^2^\l^3^/sin(2\q)]^-1/4^
_refine_ls_extinction_method SHELXL
_refine_ls_goodness_of_fit_ref 1.001
_refine_ls_hydrogen_treatment constr
_refine_ls_matrix_type full
_refine_ls_number_parameters 191
_refine_ls_number_reflns 3636
_refine_ls_number_restraints 0
_refine_ls_restrained_S_all 1.001
_refine_ls_R_factor_all 0.0861
_refine_ls_R_factor_gt 0.0370
_refine_ls_shift/su_max 0.001
_refine_ls_shift/su_mean 0.000
_refine_ls_structure_factor_coef Fsqd
_refine_ls_weighting_details 'calc w=1/[\s^2^(Fo^2^)+(0.0000P)^2^+4.1524P] where P=(Fo^2^+2Fc^2^)/3'
_refine_ls_weighting_scheme calc
_refine_ls_wR_factor_gt 0.0688
_refine_ls_wR_factor_ref 0.1136
_reflns_number_gt 2369
_reflns_number_total 3636
_reflns_threshold_expression >2sigma(I)
_cod_data_source_file jo302288z_si_001.cif
_cod_data_source_block wu-8984
_cod_database_code 4027885

loop_
_symmetry_equiv_pos_as_xyz
'x, y, z'
'-x+1/2, -y, z+1/2'
'x+1/2, -y+1/2, -z'
'-x, y+1/2, -z+1/2'

loop_
_atom_site_label
_atom_site_type_symbol
_atom_site_fract_x
_atom_site_fract_y
_atom_site_fract_z
_atom_site_U_iso_or_equiv
_atom_site_adp_type
_atom_site_occupancy
_atom_site_symmetry_multiplicity
_atom_site_calc_flag
_atom_site_refinement_flags
Br1 Br 0.63058(7) 0.46482(5) 0.55564(4) 0.0619(2) Uani 1 1 d .
N1 N 0.1663(6) 0.3677(4) 0.5794(3) 0.0571(13) Uani 1 1 d .
O2 O 0.0229(5) 0.3856(5) 0.5610(4) 0.0905(15) Uani 1 1 d .
O1 O 0.1693(7) 0.3171(5) 0.3392(3) 0.0885(16) Uani 1 1 d .
C11 C 0.4279(6) 0.7079(4) 0.5742(3) 0.0460(13) Uani 1 1 d .
C2 C 0.4282(7) 0.3931(5) 0.3846(3) 0.0495(13) Uani 1 1 d .
H2 H 0.5210 0.3467 0.4025 0.059 Uiso 1 1 calc R
C1 C 0.3329(6) 0.4313(4) 0.4610(3) 0.0466(13) Uani 1 1 d .
H1 H 0.2289 0.4650 0.4420 0.056 Uiso 1 1 calc R
C10 C 0.3654(7) 0.6156(4) 0.5251(3) 0.0462(12) Uani 1 1 d .
H10 H 0.2658 0.6305 0.4979 0.055 Uiso 1 1 calc R
O3 O 0.2193(7) 0.3763(5) 0.6486(3) 0.0933(17) Uani 1 1 d .
C15 C 0.4339(8) 0.9025(5) 0.5950(4) 0.0655(18) Uani 1 1 d .
H15 H 0.4060 0.9722 0.5771 0.079 Uiso 1 1 calc R
C16 C 0.3855(7) 0.8127(4) 0.5505(4) 0.0536(12) Uani 1 1 d .
H16 H 0.3225 0.8227 0.5031 0.064 Uiso 1 1 calc R
C14 C 0.5235(8) 0.8893(6) 0.6660(4) 0.0655(18) Uani 1 1 d .
H14 H 0.5559 0.9500 0.6964 0.079 Uiso 1 1 calc R
C3 C 0.5005(8) 0.4881(5) 0.3337(4) 0.0604(16) Uani 1 1 d .
H3A H 0.4103 0.5348 0.3152 0.073 Uiso 1 1 calc R
H3B H 0.5743 0.5314 0.3678 0.073 Uiso 1 1 calc R
C9 C 0.4228(6) 0.5152(4) 0.5117(3) 0.0460(12) Uani 1 1 d .
C7 C 0.3176(9) 0.3261(5) 0.3272(4) 0.0614(17) Uani 1 1 d .
C12 C 0.5181(8) 0.6956(5) 0.6466(4) 0.0606(16) Uani 1 1 d .
H12 H 0.5470 0.6260 0.6647 0.073 Uiso 1 1 calc R
C8 C 0.2845(8) 0.3328(5) 0.5139(4) 0.0559(15) Uani 1 1 d .
H8A H 0.2324 0.2774 0.4799 0.067 Uiso 1 1 calc R
H8B H 0.3837 0.3014 0.5386 0.067 Uiso 1 1 calc R
C6 C 0.4045(10) 0.2823(6) 0.2531(4) 0.078(2) Uani 1 1 d .
H6A H 0.3246 0.2449 0.2183 0.093 Uiso 1 1 calc R
H6B H 0.4887 0.2298 0.2698 0.093 Uiso 1 1 calc R
C4 C 0.5965(9) 0.4456(6) 0.2599(4) 0.079(2) Uani 1 1 d .
H4A H 0.6393 0.5069 0.2286 0.094 Uiso 1 1 calc R
H4B H 0.6911 0.4028 0.2787 0.094 Uiso 1 1 calc R
C13 C 0.5651(9) 0.7863(6) 0.6919(4) 0.0696(19) Uani 1 1 d .
H13 H 0.6254 0.7772 0.7402 0.084 Uiso 1 1 calc R
C5 C 0.4875(11) 0.3752(7) 0.2046(4) 0.089(3) Uani 1 1 d .
H5A H 0.5553 0.3445 0.1611 0.107 Uiso 1 1 calc R
H5B H 0.4019 0.4204 0.1797 0.107 Uiso 1 1 calc R

loop_
_atom_site_aniso_label
_atom_site_aniso_U_11
_atom_site_aniso_U_22
_atom_site_aniso_U_33
_atom_site_aniso_U_23
_atom_site_aniso_U_13
_atom_site_aniso_U_12
Br1 0.0516(3) 0.0585(3) 0.0756(4) -0.0041(3) -0.0139(3) 0.0081(3)
N1 0.055(3) 0.056(3) 0.060(3) 0.013(2) 0.007(2) -0.008(2)
O2 0.052(3) 0.117(4) 0.102(4) 0.006(4) 0.001(3) 0.005(3)
O1 0.084(4) 0.101(4) 0.080(3) -0.023(3) -0.015(3) -0.019(3)
C11 0.046(3) 0.047(3) 0.045(3) 0.000(2) 0.002(2) -0.001(2)
C2 0.053(3) 0.050(3) 0.046(3) -0.004(2) -0.004(2) 0.005(3)
C1 0.049(3) 0.040(3) 0.052(3) 0.001(2) -0.004(2) -0.002(2)
C10 0.044(3) 0.048(3) 0.046(3) -0.002(2) -0.002(3) 0.002(3)
O3 0.098(4) 0.127(5) 0.055(3) 0.010(3) -0.002(3) 0.012(3)
C15 0.064(4) 0.043(3) 0.089(5) -0.010(3) 0.006(3) -0.001(3)
C16 0.053(3) 0.042(3) 0.066(3) -0.001(3) -0.001(3) 0.006(3)
C14 0.058(4) 0.060(4) 0.078(5) -0.023(4) 0.007(3) -0.012(3)
C3 0.064(4) 0.057(4) 0.061(3) 0.009(3) 0.008(3) 0.000(3)
C9 0.046(3) 0.043(3) 0.049(3) 0.002(2) 0.000(2) -0.001(2)
C7 0.073(4) 0.057(4) 0.054(4) -0.001(3) -0.008(3) 0.006(3)
C12 0.076(4) 0.050(4) 0.055(4) -0.008(3) -0.009(3) 0.006(3)
C8 0.063(4) 0.043(3) 0.061(4) -0.001(3) 0.005(3) -0.003(3)
C6 0.100(6) 0.073(5) 0.060(4) -0.018(4) -0.023(4) 0.021(4)
C4 0.093(5) 0.087(5) 0.056(4) 0.000(4) 0.015(4) 0.003(5)
C13 0.082(5) 0.065(4) 0.062(4) -0.018(3) -0.012(3) 0.000(4)
C5 0.123(7) 0.087(6) 0.057(4) -0.005(4) 0.006(4) 0.024(5)

loop_
_atom_type_symbol
_atom_type_description
_atom_type_scat_dispersion_real
_atom_type_scat_dispersion_imag
_atom_type_scat_source
C C 0.0033 0.0016 'International Tables Vol C Tables 4.2.6.8 and 6.1.1.4'
H H 0.0000 0.0000 'International Tables Vol C Tables 4.2.6.8 and 6.1.1.4'
N N 0.0061 0.0033 'International Tables Vol C Tables 4.2.6.8 and 6.1.1.4'
O O 0.0106 0.0060 'International Tables Vol C Tables 4.2.6.8 and 6.1.1.4'
Br Br -0.2901 2.4595 'International Tables Vol C Tables 4.2.6.8 and 6.1.1.4'

loop_
_geom_angle_atom_site_label_1
_geom_angle_atom_site_label_2
_geom_angle_atom_site_label_3
_geom_angle
O2 N1 O3 123.4(6)
O2 N1 C8 118.5(6)
O3 N1 C8 118.1(5)
C16 C11 C12 117.7(5)
C16 C11 C10 118.4(5)
C12 C11 C10 123.7(5)
C7 C2 C1 111.9(5)
C7 C2 C3 107.0(5)
C1 C2 C3 113.2(5)
C7 C2 H2 108.2
C1 C2 H2 108.2
C3 C2 H2 108.2
C9 C1 C8 110.5(4)
C9 C1 C2 114.6(4)
C8 C1 C2 110.0(4)
C9 C1 H1 107.1
C8 C1 H1 107.1
C2 C1 H1 107.1
C9 C10 C11 132.8(5)
C9 C10 H10 113.6
C11 C10 H10 113.6
C14 C15 C16 120.0(6)
C14 C15 H15 120.0
C16 C15 H15 120.0
C15 C16 C11 121.7(6)
C15 C16 H16 119.2
C11 C16 H16 119.2
C15 C14 C13 119.7(6)
C15 C14 H14 120.2
C13 C14 H14 120.2
C4 C3 C2 111.0(5)
C4 C3 H3A 109.4
C2 C3 H3A 109.4
C4 C3 H3B 109.4
C2 C3 H3B 109.4
H3A C3 H3B 108.0
C10 C9 C1 123.8(5)
C10 C9 Br1 122.5(4)
C1 C9 Br1 113.7(4)
O1 C7 C6 123.8(6)
O1 C7 C2 121.3(6)
C6 C7 C2 114.7(6)
C13 C12 C11 120.4(6)
C13 C12 H12 119.8
C11 C12 H12 119.8
N1 C8 C1 109.8(5)
N1 C8 H8A 109.7
C1 C8 H8A 109.7
N1 C8 H8B 109.7
C1 C8 H8B 109.7
H8A C8 H8B 108.2
C7 C6 C5 110.6(6)
C7 C6 H6A 109.5
C5 C6 H6A 109.5
C7 C6 H6B 109.5
C5 C6 H6B 109.5
H6A C6 H6B 108.1
C5 C4 C3 111.8(6)
C5 C4 H4A 109.3
C3 C4 H4A 109.3
C5 C4 H4B 109.3
C3 C4 H4B 109.3
H4A C4 H4B 107.9
C14 C13 C12 120.5(6)
C14 C13 H13 119.8
C12 C13 H13 119.8
C4 C5 C6 111.3(6)
C4 C5 H5A 109.4
C6 C5 H5A 109.4
C4 C5 H5B 109.4
C6 C5 H5B 109.4
H5A C5 H5B 108.0

loop_
_geom_bond_atom_site_label_1
_geom_bond_atom_site_label_2
_geom_bond_distance
Br1 C9 1.914(5)
N1 O2 1.208(6)
N1 O3 1.209(6)
N1 C8 1.490(7)
O1 C7 1.209(8)
C11 C16 1.382(7)
C11 C12 1.393(8)
C11 C10 1.472(7)
C2 C7 1.528(8)
C2 C1 1.535(7)
C2 C3 1.542(8)
C2 H2 0.9800
C1 C9 1.502(7)
C1 C8 1.532(7)
C1 H1 0.9800
C10 C9 1.330(7)
C10 H10 0.9300
C15 C14 1.371(9)
C15 C16 1.373(8)
C15 H15 0.9300
C16 H16 0.9300
C14 C13 1.371(9)
C14 H14 0.9300
C3 C4 1.520(8)
C3 H3A 0.9700
C3 H3B 0.9700
C7 C6 1.493(9)
C12 C13 1.385(8)
C12 H12 0.9300
C8 H8A 0.9700
C8 H8B 0.9700
C6 C5 1.536(9)
C6 H6A 0.9700
C6 H6B 0.9700
C4 C5 1.521(9)
C4 H4A 0.9700
C4 H4B 0.9700
C13 H13 0.9300
C5 H5A 0.9700
C5 H5B 0.9700

loop_
_geom_torsion_atom_site_label_1
_geom_torsion_atom_site_label_2
_geom_torsion_atom_site_label_3
_geom_torsion_atom_site_label_4
_geom_torsion
C7 C2 C1 C9 -168.6(5)
C3 C2 C1 C9 -47.6(6)
C7 C2 C1 C8 66.2(6)
C3 C2 C1 C8 -172.8(5)
C16 C11 C10 C9 152.7(6)
C12 C11 C10 C9 -31.9(9)
C14 C15 C16 C11 -1.5(9)
C12 C11 C16 C15 1.8(9)
C10 C11 C16 C15 177.5(5)
C16 C15 C14 C13 0.4(10)
C7 C2 C3 C4 -57.4(7)
C1 C2 C3 C4 178.8(5)
C11 C10 C9 C1 177.3(5)
C11 C10 C9 Br1 -3.0(9)
C8 C1 C9 C10 -116.9(6)
C2 C1 C9 C10 118.1(6)
C8 C1 C9 Br1 63.3(5)
C2 C1 C9 Br1 -61.7(5)
C1 C2 C7 O1 7.4(9)
C3 C2 C7 O1 -117.2(7)
C1 C2 C7 C6 -177.6(5)
C3 C2 C7 C6 57.8(7)
C16 C11 C12 C13 -1.0(9)
C10 C11 C12 C13 -176.5(6)
O2 N1 C8 C1 75.7(7)
O3 N1 C8 C1 -104.4(6)
C9 C1 C8 N1 62.7(6)
C2 C1 C8 N1 -169.7(5)
O1 C7 C6 C5 119.3(8)
C2 C7 C6 C5 -55.6(8)
C2 C3 C4 C5 58.2(8)
C15 C14 C13 C12 0.4(10)
C11 C12 C13 C14 0.0(10)
C3 C4 C5 C6 -54.1(8)
C7 C6 C5 C4 51.6(9)
